data_7220683
loop_
_publ_author_name
'Bhaumik, Prasanta Kumar'
'Bauz\'a, Antonio'
'Drew, Michael G. B.'
'Frontera, Antonio'
'Chattopadhyay, Shouvik'

_publ_section_title
;
 Syntheses, crystal structures and density functional theory
 investigations of copper(ii) complexes bearing tridentate Schiff base
 ligands derived from 8-aminoquinoline
;
_journal_issue 30
_journal_name_full CrystEngComm
_journal_page_first 5664
_journal_paper_doi 10.1039/C5CE00809C
_journal_volume 17
_journal_year 2015
_chemical_formula_moiety 'C16 H12 Cl2 Cu N2 O6'
_chemical_formula_sum 'C16 H12 Cl2 Cu N2 O6'
_chemical_formula_weight 462.73
_chemical_name_systematic
;
 ?
;
_space_group_IT_number 2
_symmetry_cell_setting triclinic
_symmetry_space_group_name_Hall '-P 1'
_symmetry_space_group_name_H-M 'P -1'
_atom_sites_solution_hydrogens geom
_atom_sites_solution_primary direct
_atom_sites_solution_secondary difmap
_audit_creation_method SHELXL-97
_audit_update_record
;
2015-03-12 deposited with the CCDC.
2015-06-04 downloaded from the CCDC.
;
_cell_angle_alpha 67.555(12)
_cell_angle_beta 73.912(13)
_cell_angle_gamma 78.022(12)
_cell_formula_units_Z 2
_cell_length_a 7.1589(12)
_cell_length_b 10.1414(12)
_cell_length_c 12.8984(16)
_cell_measurement_reflns_used 4797
_cell_measurement_temperature 150(2)
_cell_measurement_theta_max 27.49
_cell_measurement_theta_min 3.24
_cell_volume 826.1(2)
_computing_cell_refinement 'Crysalis, Oxford Diffraction'
_computing_data_collection 'Crysalis, Oxford Diffraction'
_computing_data_reduction 'Crysalis, Oxford Diffraction'
_computing_molecular_graphics PLATON(Spek,2004)
_computing_structure_refinement 'SHELXL-97 (Sheldrick, 1997)'
_computing_structure_solution 'SHELXS-97 (Sheldrick, 1997)'
_diffrn_ambient_temperature 150(2)
_diffrn_measured_fraction_theta_full 0.972
_diffrn_measured_fraction_theta_max 0.972
_diffrn_measurement_device 'Oxford Diffaction X-Calibor System'
_diffrn_measurement_method '321 frames, counting time 10 s.'
_diffrn_radiation_monochromator graphite
_diffrn_radiation_source 'fine-focus sealed tube'
_diffrn_radiation_type MoK\a
_diffrn_radiation_wavelength 0.71073
_diffrn_reflns_av_R_equivalents 0.0689
_diffrn_reflns_av_sigmaI/netI 0.1244
_diffrn_reflns_limit_h_max 9
_diffrn_reflns_limit_h_min -5
_diffrn_reflns_limit_k_max 13
_diffrn_reflns_limit_k_min -12
_diffrn_reflns_limit_l_max 16
_diffrn_reflns_limit_l_min -14
_diffrn_reflns_number 4797
_diffrn_reflns_theta_full 27.49
_diffrn_reflns_theta_max 27.49
_diffrn_reflns_theta_min 3.24
_diffrn_standards_decay_% n/a
_diffrn_standards_interval_count n/a
_diffrn_standards_interval_time n/a
_exptl_absorpt_coefficient_mu 1.685
_exptl_absorpt_correction_T_max 0.904
_exptl_absorpt_correction_T_min 0.886
_exptl_absorpt_correction_type empirical
_exptl_absorpt_process_details 'ABSPACK, Oxford Diffraction Ltd'
_exptl_crystal_colour blue
_exptl_crystal_density_diffrn 1.860
_exptl_crystal_density_method 'not measured'
_exptl_crystal_description needle
_exptl_crystal_F_000 466
_exptl_crystal_size_max 0.24
_exptl_crystal_size_mid 0.06
_exptl_crystal_size_min 0.06
_refine_diff_density_max 2.261
_refine_diff_density_min -1.822
_refine_diff_density_rms 0.218
_refine_ls_extinction_method none
_refine_ls_goodness_of_fit_ref 1.016
_refine_ls_hydrogen_treatment mixed
_refine_ls_matrix_type full
_refine_ls_number_parameters 252
_refine_ls_number_reflns 3579
_refine_ls_number_restraints 17
_refine_ls_restrained_S_all 1.014
_refine_ls_R_factor_all 0.1121
_refine_ls_R_factor_gt 0.0890
_refine_ls_shift/su_max 0.000
_refine_ls_shift/su_mean 0.000
_refine_ls_structure_factor_coef Fsqd
_refine_ls_weighting_details 'calc w=1/[\s^2^(Fo^2^)+(0.1420P)^2^+0.0000P] where P=(Fo^2^+2Fc^2^)/3'
_refine_ls_weighting_scheme calc
_refine_ls_wR_factor_gt 0.2181
_refine_ls_wR_factor_ref 0.2511
_reflns_number_gt 2620
_reflns_number_total 3797
_reflns_threshold_expression >2sigma(I)
_cod_data_source_file c5ce00809c2.cif
_cod_data_source_block 1
_cod_depositor_comments 'Adding full bibliography for 7220683--7220685.cif.'
_cod_original_sg_symbol_H-M P-1
_cod_database_code 7220683

loop_
_symmetry_equiv_pos_as_xyz
'x, y, z'
'-x, -y, -z'

loop_
_atom_site_label
_atom_site_type_symbol
_atom_site_fract_x
_atom_site_fract_y
_atom_site_fract_z
_atom_site_U_iso_or_equiv
_atom_site_adp_type
_atom_site_occupancy
_atom_site_symmetry_multiplicity
_atom_site_calc_flag
_atom_site_refinement_flags
Cu1 Cu 0.17827(11) 0.31367(8) 0.40858(6) 0.0205(3) Uani 1 1 d D
O11 O 0.1216(6) 0.2965(5) 0.5653(4) 0.0225(10) Uani 1 1 d .
C12 C 0.1576(8) 0.1815(7) 0.6531(5) 0.0176(12) Uani 1 1 d .
C13 C 0.1352(9) 0.1921(7) 0.7604(6) 0.0227(13) Uani 1 1 d .
H13 H 0.1020 0.2825 0.7673 0.027 Uiso 1 1 calc R
C14 C 0.1596(9) 0.0758(7) 0.8561(5) 0.0220(13) Uani 1 1 d .
H14 H 0.1420 0.0872 0.9265 0.026 Uiso 1 1 calc R
C15 C 0.2116(9) -0.0604(7) 0.8467(6) 0.0232(13) Uani 1 1 d .
Cl15 Cl 0.2402(3) -0.20847(18) 0.96975(14) 0.0294(4) Uani 1 1 d .
C16 C 0.2385(9) -0.0791(7) 0.7443(5) 0.0231(14) Uani 1 1 d .
H16 H 0.2737 -0.1704 0.7393 0.028 Uiso 1 1 calc R
C17 C 0.2124(9) 0.0413(7) 0.6461(5) 0.0210(13) Uani 1 1 d .
C18 C 0.2411(8) 0.0112(6) 0.5418(5) 0.0178(12) Uani 1 1 d .
H18 H 0.2735 -0.0843 0.5466 0.021 Uiso 1 1 calc R
C20 C 0.2585(8) 0.0642(7) 0.3458(5) 0.0163(12) Uani 1 1 d .
N19 N 0.2258(7) 0.1053(6) 0.4423(5) 0.0210(11) Uani 1 1 d .
C21 C 0.2947(9) -0.0732(7) 0.3428(6) 0.0233(14) Uani 1 1 d .
H21 H 0.3015 -0.1518 0.4098 0.028 Uiso 1 1 calc R
C22 C 0.3215(10) -0.0939(8) 0.2371(6) 0.0258(14) Uani 1 1 d .
H22 H 0.3476 -0.1869 0.2354 0.031 Uiso 1 1 calc R
C23 C 0.3101(10) 0.0198(8) 0.1367(6) 0.0276(15) Uani 1 1 d .
H23 H 0.3271 0.0039 0.0682 0.033 Uiso 1 1 calc R
C24 C 0.2720(9) 0.1628(7) 0.1390(6) 0.0229(13) Uani 1 1 d .
C25 C 0.2614(10) 0.2870(8) 0.0372(6) 0.0279(15) Uani 1 1 d .
H25 H 0.2729 0.2776 -0.0333 0.033 Uiso 1 1 calc R
C26 C 0.2342(10) 0.4184(7) 0.0474(6) 0.0290(15) Uani 1 1 d U
H26 H 0.2326 0.5006 -0.0175 0.035 Uiso 1 1 calc R
C27 C 0.2087(10) 0.4312(7) 0.1546(6) 0.0252(14) Uani 1 1 d .
H27 H 0.1860 0.5227 0.1592 0.030 Uiso 1 1 calc R
N28 N 0.2153(8) 0.3184(6) 0.2505(5) 0.0114(10) Uani 1 1 d U
C29 C 0.2478(9) 0.1842(7) 0.2419(5) 0.0232(14) Uani 1 1 d .
Cl2 Cl -0.3352(2) 0.43436(17) 0.34910(14) 0.0236(4) Uani 1 1 d .
O21 O -0.1948(7) 0.3858(6) 0.4213(4) 0.0319(12) Uani 1 1 d .
O22 O -0.4597(7) 0.3228(5) 0.3840(5) 0.0341(12) Uani 1 1 d .
O23 O -0.4541(7) 0.5630(5) 0.3629(5) 0.0382(13) Uani 1 1 d .
O24 O -0.2343(8) 0.4631(7) 0.2323(5) 0.0481(16) Uani 1 1 d .
O1 O 0.1671(6) 0.5264(5) 0.3634(4) 0.0214(10) Uani 1 1 d D
H1 H 0.266(5) 0.551(3) 0.370(5) 0.026 Uiso 1 1 d D
H2 H 0.059(4) 0.563(3) 0.394(5) 0.026 Uiso 1 1 d D

loop_
_atom_site_aniso_label
_atom_site_aniso_U_11
_atom_site_aniso_U_22
_atom_site_aniso_U_33
_atom_site_aniso_U_23
_atom_site_aniso_U_13
_atom_site_aniso_U_12
Cu1 0.0288(5) 0.0152(4) 0.0137(4) -0.0026(3) -0.0090(3) 0.0072(3)
O11 0.032(2) 0.013(2) 0.018(2) -0.0024(18) -0.0137(19) 0.0112(19)
C12 0.022(3) 0.017(3) 0.014(3) -0.008(2) -0.008(2) 0.009(2)
C13 0.030(3) 0.017(3) 0.020(3) -0.005(3) -0.014(3) 0.009(3)
C14 0.026(3) 0.022(3) 0.013(3) -0.002(3) -0.010(3) 0.008(3)
C15 0.031(3) 0.015(3) 0.016(3) -0.004(3) -0.007(3) 0.011(3)
Cl15 0.0435(10) 0.0212(8) 0.0165(8) -0.0003(7) -0.0118(7) 0.0063(7)
C16 0.032(3) 0.014(3) 0.017(3) -0.003(3) -0.009(3) 0.008(3)
C17 0.030(3) 0.017(3) 0.013(3) -0.004(3) -0.009(3) 0.005(3)
C18 0.022(3) 0.009(3) 0.020(3) -0.006(2) -0.006(2) 0.006(2)
C20 0.012(3) 0.017(3) 0.016(3) -0.003(2) -0.006(2) 0.007(2)
N19 0.025(3) 0.017(3) 0.016(3) -0.001(2) -0.009(2) 0.005(2)
C21 0.028(3) 0.020(3) 0.019(3) -0.007(3) -0.005(3) 0.003(3)
C22 0.031(3) 0.022(3) 0.023(3) -0.008(3) -0.011(3) 0.008(3)
C23 0.034(4) 0.029(4) 0.018(3) -0.007(3) -0.010(3) 0.003(3)
C24 0.025(3) 0.019(3) 0.020(3) -0.005(3) -0.008(3) 0.008(3)
C25 0.039(4) 0.031(4) 0.010(3) -0.006(3) -0.008(3) 0.006(3)
C26 0.039(4) 0.018(3) 0.019(3) 0.004(3) -0.016(3) 0.011(3)
C27 0.035(3) 0.016(3) 0.021(3) -0.008(3) -0.008(3) 0.009(3)
N28 0.013(2) 0.006(2) 0.011(3) 0.000(2) -0.006(2) 0.006(2)
C29 0.022(3) 0.026(3) 0.013(3) -0.002(3) -0.002(2) 0.004(3)
Cl2 0.0254(8) 0.0205(8) 0.0218(8) -0.0054(7) -0.0097(6) 0.0059(6)
O21 0.032(2) 0.037(3) 0.027(3) -0.008(2) -0.016(2) 0.002(2)
O22 0.034(3) 0.025(3) 0.043(3) -0.013(2) -0.017(2) 0.012(2)
O23 0.038(3) 0.023(3) 0.052(4) -0.016(3) -0.012(3) 0.008(2)
O24 0.045(3) 0.066(4) 0.019(3) -0.010(3) -0.003(2) 0.009(3)
O1 0.023(2) 0.016(2) 0.020(2) -0.0010(19) -0.0119(19) 0.0087(18)

loop_
_atom_type_symbol
_atom_type_description
_atom_type_scat_dispersion_real
_atom_type_scat_dispersion_imag
_atom_type_scat_source
C C 0.0033 0.0016 'International Tables Vol C Tables 4.2.6.8 and 6.1.1.4'
H H 0.0000 0.0000 'International Tables Vol C Tables 4.2.6.8 and 6.1.1.4'
N N 0.0061 0.0033 'International Tables Vol C Tables 4.2.6.8 and 6.1.1.4'
O O 0.0106 0.0060 'International Tables Vol C Tables 4.2.6.8 and 6.1.1.4'
Cu Cu 0.3201 1.2651 'International Tables Vol C Tables 4.2.6.8 and 6.1.1.4'
Cl Cl 0.1484 0.1585 'International Tables Vol C Tables 4.2.6.8 and 6.1.1.4'

loop_
_geom_angle_atom_site_label_1
_geom_angle_atom_site_label_2
_geom_angle_atom_site_label_3
_geom_angle
O11 Cu1 N19 93.7(2)
O11 Cu1 N28 173.96(19)
N19 Cu1 N28 82.8(2)
O11 Cu1 O1 89.64(18)
N19 Cu1 O1 172.4(2)
N28 Cu1 O1 94.4(2)
C12 O11 Cu1 127.5(4)
O11 C12 C13 120.2(5)
O11 C12 C17 123.2(5)
C13 C12 C17 116.6(6)
C14 C13 C12 123.0(6)
C14 C13 H13 118.5
C12 C13 H13 118.5
C13 C14 C15 119.1(6)
C13 C14 H14 120.5
C15 C14 H14 120.5
C16 C15 C14 121.3(6)
C16 C15 Cl15 120.0(5)
C14 C15 Cl15 118.7(5)
C15 C16 C17 119.3(6)
C15 C16 H16 120.3
C17 C16 H16 120.3
C16 C17 C12 120.7(6)
C16 C17 C18 115.5(6)
C12 C17 C18 123.7(6)
N19 C18 C17 125.7(6)
N19 C18 H18 117.1
C17 C18 H18 117.1
C21 C20 N19 127.5(6)
C21 C20 C29 119.6(6)
N19 C20 C29 112.9(5)
C18 N19 C20 121.0(6)
C18 N19 Cu1 124.5(5)
C20 N19 Cu1 114.3(4)
C20 C21 C22 119.4(6)
C20 C21 H21 120.3
C22 C21 H21 120.3
C23 C22 C21 121.7(6)
C23 C22 H22 119.1
C21 C22 H22 119.1
C22 C23 C24 119.2(6)
C22 C23 H23 120.4
C24 C23 H23 120.4
C29 C24 C23 119.4(6)
C29 C24 C25 118.2(6)
C23 C24 C25 122.4(6)
C26 C25 C24 117.8(6)
C26 C25 H25 121.1
C24 C25 H25 121.1
C25 C26 C27 120.6(6)
C25 C26 H26 119.7
C27 C26 H26 119.7
N28 C27 C26 123.0(6)
N28 C27 H27 118.5
C26 C27 H27 118.5
C27 N28 C29 117.5(6)
C27 N28 Cu1 129.1(5)
C29 N28 Cu1 113.3(4)
N28 C29 C24 122.9(6)
N28 C29 C20 116.6(6)
C24 C29 C20 120.5(6)
O24 Cl2 O23 109.8(4)
O24 Cl2 O22 110.3(4)
O23 Cl2 O22 109.0(3)
O24 Cl2 O21 109.4(3)
O23 Cl2 O21 110.0(3)
O22 Cl2 O21 108.4(3)
Cu1 O1 H1 113(2)
Cu1 O1 H2 112(2)
H1 O1 H2 114(3)

loop_
_geom_bond_atom_site_label_1
_geom_bond_atom_site_label_2
_geom_bond_distance
Cu1 O11 1.894(5)
Cu1 N19 1.963(5)
Cu1 N28 1.964(6)
Cu1 O1 1.998(4)
O11 C12 1.318(7)
C12 C13 1.391(8)
C12 C17 1.426(9)
C13 C14 1.367(8)
C13 H13 0.9300
C14 C15 1.398(9)
C14 H14 0.9300
C15 C16 1.360(9)
C15 Cl15 1.746(7)
C16 C17 1.410(8)
C16 H16 0.9300
C17 C18 1.441(8)
C18 N19 1.292(8)
C18 H18 0.9300
C20 C21 1.377(9)
C20 N19 1.404(8)
C20 C29 1.434(9)
C21 C22 1.413(9)
C21 H21 0.9300
C22 C23 1.376(9)
C22 H22 0.9300
C23 C24 1.429(10)
C23 H23 0.9300
C24 C29 1.383(9)
C24 C25 1.439(9)
C25 C26 1.358(10)
C25 H25 0.9300
C26 C27 1.396(9)
C26 H26 0.9300
C27 N28 1.331(8)
C27 H27 0.9300
N28 C29 1.374(9)
Cl2 O24 1.424(5)
Cl2 O23 1.446(5)
Cl2 O22 1.444(5)
Cl2 O21 1.443(5)
O1 H1 0.833(18)
O1 H2 0.846(18)

loop_
_geom_hbond_atom_site_label_D
_geom_hbond_atom_site_label_H
_geom_hbond_atom_site_label_A
_geom_hbond_distance_DH
_geom_hbond_distance_HA
_geom_hbond_distance_DA
_geom_hbond_angle_DHA
_geom_hbond_site_symmetry_A
O1 H1 O23 0.833(18) 2.01(2) 2.810(7) 161(4) 1_655
O1 H2 O11 0.846(18) 1.844(17) 2.648(6) 158(3) 2_566
